data_4110605
loop_
_publ_author_name
'Soichi Sato'
'Kaoru Matsunaga'
'Ernst Horn'
'Naomichi Furukawa'
'Tatsuya Nabeshima'

_publ_contact_author_address
;
  Depart. of Chemistry, Univ. of Tsukuba, Tsukuba, Ibaraki 305-8571, Japan
;
_publ_contact_author_email ' sato@chem.tsukuba.ac.jp '
_publ_contact_author_fax ' +81-29-853-4527 '
_publ_contact_author_name ' Soichi SATO'
_publ_contact_author_phone ' +81-29-853-4527 '
_publ_section_title
;
 Isolation and Molecular Structure of the Organo-persulfuranes
 [12-S-6(C6)]
;
_journal_name_full 'Journal of the American Chemical Society'
_journal_page_first 6778
_journal_page_last 6779
_journal_paper_doi 10.1021/ja060497y
_journal_volume 128
_journal_year 2006
_chemical_formula_moiety 'C26 H22 S '
_chemical_formula_sum 'C26 H22 S'
_chemical_formula_weight 366.52
_chemical_melting_point 486(1)
_space_group_IT_number 60
_symmetry_cell_setting orthorhombic
_symmetry_Int_Tables_number 60
_symmetry_space_group_name_Hall '-P 2n 2ab'
_symmetry_space_group_name_H-M 'P b c n'
_audit_creation_date 'Thu Jul 25 00:01:21 2002'
_audit_creation_method 'by teXsan'
_cell_angle_alpha 90
_cell_angle_beta 90
_cell_angle_gamma 90
_cell_formula_units_Z 4
_cell_length_a 16.299(6)
_cell_length_b 7.285(2)
_cell_length_c 16.445(6)
_cell_measurement_reflns_used 25
_cell_measurement_temperature 253.2
_cell_measurement_theta_max 12.4
_cell_measurement_theta_min 11.0
_cell_volume 1952.6(11)
_computing_cell_refinement 'MSC/AFC Diffractometer Control'
_computing_data_collection 'MSC/AFC Diffractometer Control'
_computing_data_reduction 'teXsan Ver. 1.11'
_computing_publication_material 'teXsan Ver. 1.11'
_computing_structure_refinement 'teXsan Ver. 1.10'
_computing_structure_solution SIR92
_diffrn_measured_fraction_theta_full 0.9993
_diffrn_measured_fraction_theta_max 0.9993
_diffrn_measurement_device_type 'Rigaku AFC7R'
_diffrn_measurement_method \w-2\q
_diffrn_radiation_type 'Mo K\a'
_diffrn_radiation_wavelength 0.7107
_diffrn_reflns_av_R_equivalents 0.259
_diffrn_reflns_limit_h_max 22
_diffrn_reflns_limit_h_min 0
_diffrn_reflns_limit_k_max 0
_diffrn_reflns_limit_k_min -10
_diffrn_reflns_limit_l_max 0
_diffrn_reflns_limit_l_min -23
_diffrn_reflns_number 3256
_diffrn_reflns_theta_full 30.00
_diffrn_reflns_theta_max 30.00
_diffrn_standards_decay_% 2.07
_diffrn_standards_interval_count 150
_diffrn_standards_number 3
_exptl_absorpt_coefficient_mu 0.173
_exptl_absorpt_correction_T_max 0.966
_exptl_absorpt_correction_T_min 0.577
_exptl_absorpt_correction_type refdelf
_exptl_absorpt_process_details '(Walker & Stuart, 1983)'
_exptl_crystal_colour colorless
_exptl_crystal_density_diffrn 1.247
_exptl_crystal_description prismatic
_exptl_crystal_F_000 776
_exptl_crystal_size_max 0.600
_exptl_crystal_size_mid 0.500
_exptl_crystal_size_min 0.200
_refine_diff_density_max 0.19
_refine_diff_density_min -0.24
_refine_ls_extinction_coef 0.0009(7)
_refine_ls_extinction_method 'Zachariasen(1967) type 2 gaussian isotropic'
_refine_ls_goodness_of_fit_ref 2.405
_refine_ls_hydrogen_treatment refxyz
_refine_ls_number_parameters 157
_refine_ls_number_reflns 1735
_refine_ls_R_factor_gt 0.0386
_refine_ls_shift/su_max 0.0027
_refine_ls_structure_factor_coef F
_refine_ls_weighting_scheme unit
_refine_ls_wR_factor_ref 0.0361
_reflns_number_gt 1735
_reflns_number_total 2851
_reflns_threshold_expression F^2^>3.0\s(F^2^)
_cod_data_source_file ja060497ysi20060419_054553.cif
_cod_data_source_block MATSUN-1
_cod_original_cell_volume 1952.7(11)
_cod_original_formula_sum 'C26 H22 S '
_cod_database_code 4110605

loop_
_symmetry_equiv_pos_as_xyz
x,y,z
1/2-x,1/2-y,1/2+z
1/2+x,1/2-y,-z
-x,y,1/2-z
-x,-y,-z
1/2+x,1/2+y,1/2-z
1/2-x,1/2+y,z
x,-y,1/2+z

loop_
_atom_site_label
_atom_site_type_symbol
_atom_site_fract_x
_atom_site_fract_y
_atom_site_fract_z
_atom_site_U_iso_or_equiv
_atom_site_adp_type
_atom_site_occupancy
_atom_site_calc_flag
_atom_site_refinement_flags
S(1) S 1.0000 0.06825(9) 0.2500 0.0373(1) Uani 1.00 d S
C(1) C 0.9339(1) 0.2579(2) 0.1998(1) 0.0373(5) Uani 1.00 d .
C(2) C 0.9446(1) 0.3386(3) 0.1229(1) 0.0456(6) Uani 1.00 d .
C(3) C 0.8876(1) 0.4670(3) 0.0949(1) 0.0510(6) Uani 1.00 d .
C(4) C 0.8208(1) 0.5166(3) 0.1422(1) 0.0527(6) Uani 1.00 d .
C(5) C 0.8101(1) 0.4382(3) 0.2181(1) 0.0493(5) Uani 1.00 d .
C(6) C 0.8665(1) 0.3082(2) 0.2470(1) 0.0394(4) Uani 1.00 d .
C(7) C 0.8618(1) 0.2116(3) 0.3257(1) 0.0412(5) Uani 1.00 d .
C(8) C 0.8017(1) 0.2432(3) 0.3851(1) 0.0536(6) Uani 1.00 d .
C(9) C 0.8037(2) 0.1449(4) 0.4572(1) 0.0617(7) Uani 1.00 d .
C(10) C 0.8635(2) 0.0141(4) 0.4696(1) 0.0604(7) Uani 1.00 d .
C(11) C 0.9241(1) -0.0198(3) 0.4111(1) 0.0532(6) Uani 1.00 d .
C(12) C 0.9229(1) 0.0812(3) 0.3381(1) 0.0417(5) Uani 1.00 d .
C(13) C 0.9358(1) -0.1152(3) 0.1995(2) 0.0504(6) Uani 1.00 d .
H(1) H 0.990 0.299 0.091 0.0547 Uiso 1.00 calc .
H(2) H 0.898 0.518 0.041 0.0616 Uiso 1.00 calc .
H(3) H 0.781 0.607 0.124 0.0626 Uiso 1.00 calc .
H(4) H 0.763 0.471 0.255 0.0591 Uiso 1.00 calc .
H(5) H 0.761 0.340 0.377 0.0637 Uiso 1.00 calc .
H(6) H 0.764 0.168 0.498 0.0725 Uiso 1.00 calc .
H(7) H 0.865 -0.058 0.519 0.0698 Uiso 1.00 calc .
H(8) H 0.966 -0.127 0.417 0.0636 Uiso 1.00 calc .
H(9) H 0.911 -0.067 0.152 0.0608 Uiso 1.00 calc .
H(10) H 0.971 -0.232 0.183 0.0608 Uiso 1.00 calc .
H(11) H 0.898 -0.160 0.235 0.0608 Uiso 1.00 calc .

loop_
_atom_site_aniso_label
_atom_site_aniso_U_11
_atom_site_aniso_U_22
_atom_site_aniso_U_33
_atom_site_aniso_U_12
_atom_site_aniso_U_13
_atom_site_aniso_U_23
S(1) 0.0365(3) 0.0370(3) 0.0383(3) 0.0000 -0.0043(3) 0.0000
C(1) 0.0367(9) 0.0376(9) 0.0375(10) 0.0000(8) -0.0069(8) -0.0020(8)
C(2) 0.049(1) 0.049(1) 0.038(1) 0.0047(10) -0.0047(9) 0.0028(9)
C(3) 0.062(1) 0.046(1) 0.045(1) 0.002(1) -0.015(1) 0.0031(10)
C(4) 0.054(1) 0.042(1) 0.063(1) 0.0069(10) -0.019(1) -0.002(1)
C(5) 0.043(1) 0.044(1) 0.061(1) 0.0053(9) -0.0058(9) -0.008(1)
C(6) 0.0355(8) 0.0375(8) 0.0453(10) -0.0006(7) -0.0058(9) -0.0054(9)
C(7) 0.0402(9) 0.0411(10) 0.042(1) -0.0056(8) 0.0003(8) -0.0071(9)
C(8) 0.053(1) 0.053(1) 0.055(1) -0.003(1) 0.011(1) -0.011(1)
C(9) 0.065(1) 0.069(2) 0.052(1) -0.017(1) 0.015(1) -0.014(1)
C(10) 0.069(1) 0.071(2) 0.041(1) -0.023(1) 0.000(1) 0.003(1)
C(11) 0.055(1) 0.060(1) 0.045(1) -0.009(1) -0.004(1) 0.007(1)
C(12) 0.0410(9) 0.045(1) 0.0392(9) -0.0070(9) -0.0014(8) 0.0025(9)
C(13) 0.049(1) 0.046(1) 0.056(1) -0.0062(10) -0.005(1) -0.006(1)

loop_
_atom_type_symbol
_atom_type_description
_atom_type_scat_dispersion_real
_atom_type_scat_dispersion_imag
_atom_type_scat_source
C C 0.003 0.002
;International Tables for Crystallography
(1992, Vol. C, Tables 4.2.6.8 and 6.1.1.1)
;
H H 0.000 0.000
;International Tables for Crystallography
(1992, Vol. C, Table 6.1.1.2)
;
S S 0.125 0.123
;International Tables for Crystallography
(1992, Vol. C, Tables 4.2.6.8 and 6.1.1.1)
;

loop_
_geom_angle_atom_site_label_1
_geom_angle_atom_site_label_2
_geom_angle_atom_site_label_3
_geom_angle
_geom_angle_site_symmetry_1
_geom_angle_site_symmetry_3
_geom_angle_publ_flag
C(1) S(1) C(1) 89.0(1) . 4_755 yes
C(1) S(1) C(12) 85.53(8) . . yes
C(1) S(1) C(12) 90.46(8) . 4_755 yes
C(1) S(1) C(13) 90.51(9) . . yes
C(1) S(1) C(13) 179.2(1) . 4_755 yes
C(1) S(1) C(12) 90.39(8) 4_755 . yes
C(1) S(1) C(12) 85.60(8) 4_755 4_755 yes
C(1) S(1) C(13) 179.2(1) 4_755 . yes
C(1) S(1) C(13) 90.51(9) 4_755 4_755 yes
C(12) S(1) C(12) 174.4(1) . 4_755 yes
C(12) S(1) C(13) 90.25(9) . . yes
C(12) S(1) C(13) 93.80(10) . 4_755 yes
C(12) S(1) C(13) 93.73(10) 4_755 . yes
C(12) S(1) C(13) 90.18(9) 4_755 4_755 yes
C(13) S(1) C(13) 90.0(2) . 4_755 yes
S(1) C(1) C(2) 127.8(2) . . yes
S(1) C(1) C(6) 112.9(1) . . yes
C(2) C(1) C(6) 119.2(2) . . yes
C(1) C(2) C(3) 119.7(2) . . yes
C(2) C(3) C(4) 120.8(2) . . yes
C(3) C(4) C(5) 119.9(2) . . yes
C(4) C(5) C(6) 120.0(2) . . yes
C(1) C(6) C(5) 120.4(2) . . yes
C(1) C(6) C(7) 113.8(2) . . yes
C(5) C(6) C(7) 125.7(2) . . yes
C(6) C(7) C(8) 124.7(2) . . yes
C(6) C(7) C(12) 114.6(2) . . yes
C(8) C(7) C(12) 120.7(2) . . yes
C(7) C(8) C(9) 119.6(2) . . yes
C(8) C(9) C(10) 120.1(2) . . yes
C(9) C(10) C(11) 121.3(2) . . yes
C(10) C(11) C(12) 118.9(2) . . yes
S(1) C(12) C(7) 113.1(1) . . yes
S(1) C(12) C(11) 127.5(2) . . yes
C(7) C(12) C(11) 119.4(2) . . yes

loop_
_geom_bond_atom_site_label_1
_geom_bond_atom_site_label_2
_geom_bond_distance
_geom_bond_publ_flag
S(1) C(1) 1.936(2) yes
S(1) C(12) 1.919(2) yes
S(1) C(13) 1.891(2) yes
C(1) C(2) 1.405(3) yes
C(1) C(6) 1.394(3) yes
C(2) C(3) 1.395(3) yes
C(3) C(4) 1.387(3) yes
C(4) C(5) 1.383(3) yes
C(5) C(6) 1.403(3) yes
C(6) C(7) 1.474(3) yes
C(7) C(8) 1.403(3) yes
C(7) C(12) 1.392(3) yes
C(8) C(9) 1.384(3) yes
C(9) C(10) 1.378(4) yes
C(10) C(11) 1.401(3) yes
C(11) C(12) 1.407(3) yes

loop_
_geom_contact_atom_site_label_1
_geom_contact_atom_site_label_2
_geom_contact_distance
_geom_contact_site_symmetry_2
C(3) C(13) 3.586(3) 1_565
C(4) C(13) 3.407(3) 1_565
C(8) C(9) 3.595(3) 7_655

loop_
_geom_torsion_atom_site_label_1
_geom_torsion_atom_site_label_2
_geom_torsion_atom_site_label_3
_geom_torsion_atom_site_label_4
_geom_torsion
_geom_torsion_site_symmetry_2
_geom_torsion_site_symmetry_3
_geom_torsion_site_symmetry_4
_geom_torsion_publ_flag
S(1) C(1) C(2) C(3) 176.4(2) . . . yes
S(1) C(1) C(6) C(5) -177.2(1) . . . yes
S(1) C(1) C(6) C(7) 2.0(2) . . . yes
S(1) C(1) C(2) C(3) 176.4(2) 4_755 4_755 4_755 yes
S(1) C(1) C(6) C(5) -177.2(1) 4_755 4_755 4_755 yes
S(1) C(1) C(6) C(7) 2.0(2) 4_755 4_755 4_755 yes
S(1) C(12) C(7) C(6) 2.1(2) . . . yes
S(1) C(12) C(7) C(8) -178.1(2) . . . yes
S(1) C(12) C(11) C(10) 177.8(2) . . . yes
S(1) C(12) C(7) C(6) 2.1(2) 4_755 4_755 4_755 yes
S(1) C(12) C(7) C(8) -178.1(2) 4_755 4_755 4_755 yes
S(1) C(12) C(11) C(10) 177.8(2) 4_755 4_755 4_755 yes
C(1) S(1) C(1) C(2) 91.9(2) . 4_755 4_755 yes
C(1) S(1) C(1) C(6) -91.3(1) . 4_755 4_755 yes
C(1) S(1) C(12) C(7) -0.8(1) . . . yes
C(1) S(1) C(12) C(11) -178.7(2) . . . yes
C(1) S(1) C(12) C(7) 88.2(1) . 4_755 4_755 yes
C(1) S(1) C(12) C(11) -89.8(2) . 4_755 4_755 yes
C(1) C(2) C(3) C(4) 0.3(3) . . . yes
C(1) C(6) C(5) C(4) 0.4(3) . . . yes
C(1) C(6) C(7) C(8) 177.5(2) . . . yes
C(1) C(6) C(7) C(12) -2.7(2) . . . yes
C(2) C(1) S(1) C(12) -177.5(2) . . . yes
C(2) C(1) S(1) C(12) 6.4(2) . . 4_755 yes
C(2) C(1) S(1) C(13) -87.3(2) . . . yes
C(2) C(1) C(6) C(5) -0.1(3) . . . yes
C(2) C(1) C(6) C(7) 179.1(2) . . . yes
C(2) C(3) C(4) C(5) -0.1(3) . . . yes
C(3) C(2) C(1) C(6) -0.2(3) . . . yes
C(3) C(4) C(5) C(6) -0.3(3) . . . yes
C(4) C(5) C(6) C(7) -178.8(2) . . . yes
C(5) C(6) C(7) C(8) -3.4(3) . . . yes
C(5) C(6) C(7) C(12) 176.4(2) . . . yes
C(6) C(1) S(1) C(12) -0.7(1) . . . yes
C(6) C(1) S(1) C(12) -176.8(1) . . 4_755 yes
C(6) C(1) S(1) C(13) 89.5(2) . . . yes
C(6) C(7) C(8) C(9) -179.5(2) . . . yes
C(6) C(7) C(12) C(11) -179.8(2) . . . yes
C(7) C(8) C(9) C(10) -1.4(3) . . . yes
C(7) C(12) S(1) C(13) -91.3(2) . . . yes
C(7) C(12) S(1) C(13) 178.7(2) . . 4_755 yes
C(7) C(12) C(11) C(10) 0.0(3) . . . yes
C(8) C(7) C(12) C(11) 0.0(3) . . . yes
C(8) C(9) C(10) C(11) 1.4(4) . . . yes
C(9) C(8) C(7) C(12) 0.7(3) . . . yes
C(9) C(10) C(11) C(12) -0.7(3) . . . yes
C(11) C(12) S(1) C(13) 90.8(2) . . . yes
C(11) C(12) S(1) C(13) 0.8(2) . . 4_755 yes
C(11) C(12) S(1) C(13) 0.8(2) . . 4_755 yes
